data_4345836
loop_
_publ_author_name
'Mahapatra, Prithwish'
'Ghosh, Soumavo'
'Giri, Sanjib'
'Rane, Vinayak'
'Kadam, Ramakant'
'Drew, Michael G. B.'
'Ghosh, Ashutosh'

_publ_section_title
;
 Subtle Structural Changes in (Cu(II)L)2Mn(II) Complexes To Induce
 Heterometallic Cooperative Catalytic Oxidase Activities on Phenolic
 Substrates (H2L = Salen Type Unsymmetrical Schiff Base).
;
_journal_issue 9
_journal_name_full 'Inorganic chemistry'
_journal_page_first 5105
_journal_page_last 5121
_journal_paper_doi 10.1021/acs.inorgchem.7b00253
_journal_volume 56
_journal_year 2017
_chemical_formula_sum 'C36 H36 Cl Cu2 Mn N7 O10'
_chemical_formula_weight 944.19
_chemical_name_systematic
;
 ?
;
_space_group_IT_number 9
_symmetry_cell_setting monoclinic
_symmetry_space_group_name_Hall 'C -2yc'
_symmetry_space_group_name_H-M 'C 1 c 1'
_atom_sites_solution_hydrogens geom
_atom_sites_solution_primary direct
_atom_sites_solution_secondary difmap
_audit_creation_method SHELXL-97
_cell_angle_alpha 90.00
_cell_angle_beta 95.317(14)
_cell_angle_gamma 90.00
_cell_formula_units_Z 4
_cell_length_a 25.260(5)
_cell_length_b 10.146(2)
_cell_length_c 15.128(2)
_cell_measurement_reflns_used 9407
_cell_measurement_temperature 150(2)
_cell_measurement_theta_max 27.50
_cell_measurement_theta_min 3.28
_cell_volume 3860.4(12)
_computing_cell_refinement 'Crysalis, Oxford Diffraction'
_computing_data_collection 'Crysalis, Oxford Diffraction'
_computing_data_reduction 'Crysalis, Oxford Diffraction'
_computing_molecular_graphics PLATON(Spek,2004)
_computing_publication_material 'SHELXL, PLATON, WINGX (Ferrugia, 2012)'
_computing_structure_refinement 'SHELXL (Sheldrick, 2008)'
_computing_structure_solution 'SHELXS (Sheldrick, 2008)'
_diffrn_ambient_temperature 150(2)
_diffrn_measured_fraction_theta_full 0.952
_diffrn_measured_fraction_theta_max 0.952
_diffrn_measurement_device_type 'Oxford Diffaction X-Calibor System'
_diffrn_measurement_method '321 frames, counting time 10 s.'
_diffrn_radiation_monochromator graphite
_diffrn_radiation_source 'fine-focus sealed tube'
_diffrn_radiation_type MoK\a
_diffrn_radiation_wavelength 0.71073
_diffrn_reflns_av_R_equivalents 0.0817
_diffrn_reflns_av_sigmaI/netI 0.1238
_diffrn_reflns_limit_h_max 32
_diffrn_reflns_limit_h_min -32
_diffrn_reflns_limit_k_max 10
_diffrn_reflns_limit_k_min -12
_diffrn_reflns_limit_l_max 19
_diffrn_reflns_limit_l_min -8
_diffrn_reflns_number 9407
_diffrn_reflns_theta_full 27.49
_diffrn_reflns_theta_max 27.49
_diffrn_reflns_theta_min 3.28
_diffrn_standards_decay_% n/a
_diffrn_standards_interval_count n/a
_diffrn_standards_interval_time n/a
_exptl_absorpt_coefficient_mu 1.550
_exptl_absorpt_correction_T_max 1.000
_exptl_absorpt_correction_T_min 0.899
_exptl_absorpt_correction_type empirical
_exptl_absorpt_process_details 'ABSPACK, Oxford Diffraction Ltd'
_exptl_crystal_colour black
_exptl_crystal_density_diffrn 1.624
_exptl_crystal_density_method 'not measured'
_exptl_crystal_description needle
_exptl_crystal_F_000 1924
_exptl_crystal_size_max 0.32
_exptl_crystal_size_mid 0.08
_exptl_crystal_size_min 0.08
_refine_diff_density_max 1.600
_refine_diff_density_min -0.866
_refine_diff_density_rms 0.178
_refine_ls_abs_structure_details 'Flack H D (1983), Acta Cryst. A39, 876-881'
_refine_ls_abs_structure_Flack 0.0(6)
_refine_ls_extinction_method none
_refine_ls_goodness_of_fit_ref 1.129
_refine_ls_hydrogen_treatment constr
_refine_ls_matrix_type full
_refine_ls_number_parameters 517
_refine_ls_number_reflns 4660
_refine_ls_number_restraints 38
_refine_ls_restrained_S_all 1.125
_refine_ls_R_factor_all 0.1305
_refine_ls_R_factor_gt 0.1073
_refine_ls_shift/su_max 0.000
_refine_ls_shift/su_mean 0.000
_refine_ls_structure_factor_coef Fsqd
_refine_ls_weighting_details 'calc w=1/[\s^2^(Fo^2^)+(0.1254P)^2^+0.0000P] where P=(Fo^2^+2Fc^2^)/3'
_refine_ls_weighting_scheme calc
_refine_ls_wR_factor_gt 0.2307
_refine_ls_wR_factor_ref 0.2470
_reflns_number_gt 3760
_reflns_number_total 4660
_reflns_threshold_expression >2sigma(I)
_cod_data_source_file ic7b00253_si_002.cif
_cod_data_source_block 2
_cod_original_cell_volume 3860.5(12)
_cod_original_sg_symbol_H-M Cc
_cod_database_code 4345836

loop_
_symmetry_equiv_pos_as_xyz
'x, y, z'
'x, -y, z+1/2'
'x+1/2, y+1/2, z'
'x+1/2, -y+1/2, z+1/2'

loop_
_atom_site_label
_atom_site_type_symbol
_atom_site_fract_x
_atom_site_fract_y
_atom_site_fract_z
_atom_site_U_iso_or_equiv
_atom_site_adp_type
_atom_site_occupancy
_atom_site_symmetry_multiplicity
_atom_site_calc_flag
_atom_site_refinement_flags
Cu1 Cu 0.06976(7) 0.0157(2) 0.81418(11) 0.0306(5) Uani 1 1 d .
Cu2 Cu -0.06091(7) 0.03655(19) 0.64920(10) 0.0281(5) Uani 1 1 d .
Mn3 Mn -0.00009(9) 0.2682(2) 0.75015(11) 0.0272(5) Uani 1 1 d .
C12 C 0.1204(7) 0.2606(19) 0.8300(11) 0.038(4) Uani 1 1 d U
C13 C 0.1188(6) 0.3833(18) 0.8749(9) 0.038(4) Uani 1 1 d .
H13 H 0.0861 0.4249 0.8767 0.046 Uiso 1 1 calc R
C14 C 0.1639(9) 0.444(2) 0.9166(15) 0.061(6) Uani 1 1 d .
H14 H 0.1606 0.5245 0.9455 0.073 Uiso 1 1 calc R
C15 C 0.2125(8) 0.389(2) 0.9153(12) 0.052(5) Uani 1 1 d .
H15 H 0.2426 0.4279 0.9442 0.062 Uiso 1 1 calc R
C16 C 0.2160(7) 0.2668(19) 0.8679(11) 0.039(4) Uani 1 1 d .
H16 H 0.2493 0.2293 0.8634 0.047 Uiso 1 1 calc R
C17 C 0.1715(7) 0.2039(19) 0.8287(11) 0.040(4) Uani 1 1 d .
C18 C 0.1782(7) 0.079(2) 0.7822(10) 0.047(5) Uani 1 1 d .
C20 C 0.1551(9) -0.133(2) 0.7299(12) 0.060(6) Uani 1 1 d .
H20A H 0.1897 -0.1627 0.7551 0.072 Uiso 1 1 calc R
H20B H 0.1580 -0.1123 0.6678 0.072 Uiso 1 1 calc R
C21 C 0.1161(9) -0.243(2) 0.7350(12) 0.056(6) Uani 1 1 d .
H21A H 0.1319 -0.3243 0.7168 0.067 Uiso 1 1 calc R
H21B H 0.0848 -0.2253 0.6947 0.067 Uiso 1 1 calc R
C22 C 0.0999(8) -0.257(2) 0.8307(13) 0.055(5) Uani 1 1 d .
H22A H 0.0883 -0.3470 0.8399 0.066 Uiso 1 1 calc R
H22B H 0.1305 -0.2398 0.8728 0.066 Uiso 1 1 calc R
C24 C 0.0170(6) -0.2020(19) 0.8822(11) 0.039(4) Uani 1 1 d .
H24 H 0.0171 -0.2896 0.9004 0.047 Uiso 1 1 calc R
C25 C -0.0279(6) -0.1315(15) 0.8993(8) 0.026(3) Uani 1 1 d U
C26 C -0.0686(7) -0.1965(18) 0.9438(9) 0.039(4) Uani 1 1 d .
H26 H -0.0623 -0.2805 0.9671 0.047 Uiso 1 1 calc R
C27 C -0.1177(6) -0.1347(17) 0.9526(9) 0.032(3) Uani 1 1 d U
H27 H -0.1447 -0.1802 0.9774 0.039 Uiso 1 1 calc R
C28 C -0.1256(7) -0.0079(17) 0.9248(9) 0.033(4) Uani 1 1 d .
H28 H -0.1570 0.0351 0.9352 0.040 Uiso 1 1 calc R
C29 C -0.0875(6) 0.0577(18) 0.8814(9) 0.033(4) Uani 1 1 d .
H29 H -0.0939 0.1431 0.8607 0.039 Uiso 1 1 calc R
C30 C -0.0396(6) -0.0043(15) 0.8687(10) 0.028(3) Uani 1 1 d .
C42 C -0.1233(5) 0.2595(15) 0.6618(9) 0.024(3) Uani 1 1 d U
C43 C -0.1224(7) 0.3873(19) 0.6356(9) 0.038(4) Uani 1 1 d .
H43 H -0.0912 0.4358 0.6459 0.046 Uiso 1 1 calc R
C44 C -0.1683(8) 0.448(2) 0.5927(12) 0.049(5) Uani 1 1 d .
H44 H -0.1679 0.5358 0.5751 0.059 Uiso 1 1 calc R
C45 C -0.2138(7) 0.372(2) 0.5777(10) 0.053(6) Uani 1 1 d .
H45 H -0.2433 0.4082 0.5449 0.063 Uiso 1 1 calc R
C46 C -0.2169(7) 0.247(2) 0.6094(11) 0.047(5) Uani 1 1 d .
H46 H -0.2494 0.2034 0.6044 0.056 Uiso 1 1 calc R
C47 C -0.1711(6) 0.1830(18) 0.6499(9) 0.031(4) Uani 1 1 d .
C48 C -0.1716(6) 0.0448(17) 0.6777(9) 0.028(3) Uani 1 1 d U
C50 C -0.1376(7) -0.1687(15) 0.7008(9) 0.033(4) Uani 1 1 d .
H50A H -0.1446 -0.1728 0.7627 0.039 Uiso 1 1 calc R
H50B H -0.1680 -0.2070 0.6662 0.039 Uiso 1 1 calc R
C51 C -0.0911(8) -0.2513(18) 0.6893(10) 0.048(5) Uani 1 1 d .
H51A H -0.0999 -0.3426 0.7002 0.057 Uiso 1 1 calc R
H51B H -0.0622 -0.2259 0.7328 0.057 Uiso 1 1 calc R
C52 C -0.0728(6) -0.2388(16) 0.5963(9) 0.033(3) Uani 1 1 d .
H52A H -0.0534 -0.3172 0.5817 0.039 Uiso 1 1 calc R
H52B H -0.1032 -0.2288 0.5528 0.039 Uiso 1 1 calc R
C54 C 0.0059(7) -0.1366(19) 0.5598(9) 0.040(4) Uani 1 1 d .
H54 H 0.0116 -0.2182 0.5342 0.049 Uiso 1 1 calc R
C55 C 0.0470(7) -0.0409(17) 0.5551(9) 0.036(4) Uani 1 1 d .
C56 C 0.0934(7) -0.075(2) 0.5110(10) 0.046(5) Uani 1 1 d .
H56 H 0.0951 -0.1572 0.4848 0.055 Uiso 1 1 calc R
C57 C 0.1346(8) 0.010(2) 0.5062(10) 0.049(5) Uani 1 1 d .
H57 H 0.1638 -0.0139 0.4764 0.059 Uiso 1 1 calc R
C58 C 0.1325(6) 0.127(2) 0.5453(10) 0.044(5) Uani 1 1 d .
H58 H 0.1613 0.1838 0.5432 0.053 Uiso 1 1 calc R
C59 C 0.0898(6) 0.1692(15) 0.5886(10) 0.029(3) Uani 1 1 d .
H59 H 0.0898 0.2532 0.6132 0.035 Uiso 1 1 calc R
C60 C 0.0468(6) 0.0851(16) 0.5954(8) 0.027(3) Uani 1 1 d .
C181 C 0.2315(8) 0.059(3) 0.7403(12) 0.065(7) Uani 1 1 d .
H18A H 0.2513 -0.0105 0.7708 0.098 Uiso 1 1 calc R
H18B H 0.2519 0.1393 0.7456 0.098 Uiso 1 1 calc R
H18C H 0.2243 0.0368 0.6788 0.098 Uiso 1 1 calc R
C481 C -0.2264(8) -0.003(2) 0.7021(13) 0.051(5) Uani 1 1 d .
H48A H -0.2391 -0.0722 0.6620 0.077 Uiso 1 1 calc R
H48B H -0.2511 0.0687 0.6977 0.077 Uiso 1 1 calc R
H48C H -0.2230 -0.0368 0.7617 0.077 Uiso 1 1 calc R
N2 N 0.0174(6) 0.4439(15) 0.6757(10) 0.044(4) Uani 1 1 d .
N3 N 0.0189(6) 0.4700(16) 0.5998(9) 0.047(4) Uani 1 1 d .
N4 N 0.0186(8) 0.5012(18) 0.5227(11) 0.066(5) Uani 1 1 d .
N19 N 0.1418(6) -0.0113(17) 0.7753(9) 0.043(4) Uani 1 1 d .
O1 O -0.0278(5) 0.3803(13) 0.8592(8) 0.047(3) Uani 1 1 d .
N23 N 0.0574(5) -0.1667(15) 0.8462(8) 0.032(3) Uani 1 1 d .
N49 N -0.1340(5) -0.0294(13) 0.6757(8) 0.027(3) Uani 1 1 d U
N53 N -0.0384(6) -0.1231(17) 0.5955(8) 0.044(4) Uani 1 1 d .
O11 O 0.0770(4) 0.2027(12) 0.7999(7) 0.036(3) Uani 1 1 d .
O31 O -0.0046(4) 0.0666(11) 0.8259(7) 0.033(3) Uani 1 1 d .
O41 O -0.0774(4) 0.2032(11) 0.6977(7) 0.031(2) Uani 1 1 d .
O61 O 0.0063(5) 0.1214(11) 0.6404(7) 0.036(3) Uani 1 1 d .
O71 O 0.2405(6) 0.8933(17) 0.9280(9) 0.071(5) Uani 1 1 d .
O72 O 0.3220(7) 0.796(2) 0.9385(16) 0.102(7) Uani 1 1 d .
O73 O 0.2495(9) 0.6874(18) 0.8661(12) 0.100(7) Uani 1 1 d .
O74 O 0.2584(11) 0.707(3) 1.0151(14) 0.137(10) Uani 1 1 d .
Cl7 Cl 0.26759(17) 0.7712(5) 0.94353(3) 0.0448(11) Uani 1 1 d .
O1W O 0.3718(7) 0.986(2) 0.8461(14) 0.094(6) Uani 1 1 d .

loop_
_atom_site_aniso_label
_atom_site_aniso_U_11
_atom_site_aniso_U_22
_atom_site_aniso_U_33
_atom_site_aniso_U_23
_atom_site_aniso_U_13
_atom_site_aniso_U_12
Cu1 0.0286(10) 0.0390(13) 0.0239(8) 0.0032(7) 0.0011(7) 0.0067(9)
Cu2 0.0307(10) 0.0310(12) 0.0221(7) -0.0006(7) -0.0001(6) 0.0025(9)
Mn3 0.0286(11) 0.0346(15) 0.0179(9) 0.0006(8) -0.0010(7) 0.0042(11)
C12 0.038(4) 0.038(4) 0.038(4) 0.0005(10) 0.0036(11) -0.0001(10)
C13 0.026(8) 0.050(12) 0.035(7) 0.008(7) -0.021(6) 0.001(8)
C14 0.056(13) 0.048(15) 0.073(13) 0.003(10) -0.029(10) 0.009(11)
C15 0.047(11) 0.045(14) 0.060(10) 0.014(9) -0.016(9) -0.034(10)
C16 0.024(8) 0.040(12) 0.052(9) 0.029(8) -0.007(7) -0.012(8)
C17 0.036(10) 0.041(12) 0.044(9) 0.001(7) 0.010(7) 0.008(8)
C18 0.038(10) 0.083(16) 0.020(6) 0.020(8) 0.007(6) 0.016(10)
C20 0.074(14) 0.066(16) 0.041(10) -0.011(9) 0.008(9) 0.022(13)
C21 0.074(14) 0.054(15) 0.038(9) -0.024(8) -0.008(8) 0.027(12)
C22 0.053(12) 0.059(15) 0.052(11) 0.000(9) -0.003(9) 0.004(11)
C24 0.028(8) 0.040(12) 0.045(8) -0.009(7) -0.015(7) 0.021(8)
C25 0.026(3) 0.026(3) 0.026(3) -0.0003(10) 0.0022(11) -0.0004(10)
C26 0.046(10) 0.048(12) 0.025(7) 0.009(6) 0.008(6) -0.010(8)
C27 0.028(6) 0.038(8) 0.031(6) 0.004(5) 0.005(5) -0.019(6)
C28 0.029(8) 0.046(12) 0.024(7) -0.002(6) 0.000(6) -0.001(7)
C29 0.027(8) 0.043(11) 0.028(6) 0.004(6) -0.001(5) 0.004(7)
C30 0.024(8) 0.027(10) 0.031(7) 0.004(6) -0.012(6) -0.012(7)
C42 0.024(3) 0.024(3) 0.024(3) -0.0001(10) 0.0024(11) 0.0001(10)
C43 0.031(8) 0.049(13) 0.033(7) -0.014(7) 0.000(6) 0.005(8)
C44 0.057(13) 0.033(12) 0.055(10) -0.008(8) -0.009(9) 0.030(10)
C45 0.029(9) 0.103(19) 0.024(7) -0.003(8) -0.012(6) -0.021(10)
C46 0.025(9) 0.080(16) 0.034(8) 0.008(8) -0.012(6) -0.012(9)
C47 0.026(8) 0.049(12) 0.021(6) -0.011(6) 0.009(5) -0.005(7)
C48 0.028(3) 0.028(3) 0.028(3) -0.0004(10) 0.0029(11) -0.0002(10)
C50 0.062(11) 0.015(9) 0.020(6) -0.006(5) 0.000(6) -0.011(8)
C51 0.076(14) 0.030(11) 0.032(8) 0.010(7) -0.022(8) -0.018(10)
C52 0.041(9) 0.028(10) 0.028(7) -0.002(6) -0.007(6) 0.003(7)
C54 0.058(11) 0.044(12) 0.016(6) 0.000(6) -0.014(6) -0.009(9)
C55 0.063(11) 0.027(10) 0.017(6) 0.003(5) -0.001(6) 0.011(8)
C56 0.052(11) 0.057(14) 0.026(7) -0.012(7) -0.004(7) 0.022(10)
C57 0.048(11) 0.079(16) 0.022(7) -0.004(8) 0.015(7) 0.010(10)
C58 0.026(8) 0.076(15) 0.030(7) 0.001(8) -0.002(6) 0.004(9)
C59 0.035(8) 0.008(8) 0.045(8) -0.006(6) 0.013(6) 0.000(6)
C60 0.037(8) 0.030(10) 0.014(5) 0.004(5) 0.007(5) 0.008(7)
C181 0.048(12) 0.11(2) 0.036(9) 0.017(11) 0.011(8) 0.006(13)
C481 0.055(12) 0.054(14) 0.048(10) -0.023(8) 0.022(9) -0.013(10)
N2 0.042(9) 0.029(9) 0.060(9) 0.027(7) 0.007(7) 0.001(7)
N3 0.054(10) 0.051(11) 0.040(7) 0.018(7) 0.022(7) 0.024(8)
N4 0.081(13) 0.070(14) 0.045(9) 0.010(8) 0.005(9) 0.021(10)
N19 0.031(8) 0.063(12) 0.031(7) 0.006(6) -0.012(6) 0.008(8)
O1 0.051(7) 0.049(9) 0.042(6) -0.020(5) 0.005(5) 0.004(6)
N23 0.020(6) 0.040(9) 0.037(6) -0.002(6) 0.003(5) 0.009(6)
N49 0.033(6) 0.019(7) 0.028(5) -0.012(4) 0.007(5) -0.006(5)
N53 0.042(8) 0.070(12) 0.019(6) 0.001(6) -0.011(5) 0.005(8)
O11 0.023(6) 0.055(8) 0.029(5) -0.003(5) -0.001(4) 0.012(5)
O31 0.037(6) 0.026(7) 0.034(5) -0.004(4) 0.001(5) -0.010(5)
O41 0.029(6) 0.027(7) 0.036(5) -0.002(4) -0.002(4) -0.007(5)
O61 0.054(7) 0.028(7) 0.028(5) -0.012(4) 0.006(5) 0.011(5)
O71 0.082(11) 0.085(13) 0.047(7) -0.010(7) 0.001(7) 0.034(9)
O72 0.058(11) 0.088(16) 0.16(2) 0.009(13) -0.013(11) 0.013(10)
O73 0.146(17) 0.055(12) 0.085(12) -0.022(8) -0.056(11) -0.008(12)
O74 0.17(2) 0.17(3) 0.075(13) 0.056(14) 0.031(13) 0.073(19)
Cl7 0.041(2) 0.052(3) 0.039(2) -0.0004(18) -0.0072(17) 0.007(2)
O1W 0.066(11) 0.131(18) 0.090(13) 0.034(11) 0.022(10) 0.000(10)

loop_
_atom_type_symbol
_atom_type_description
_atom_type_scat_dispersion_real
_atom_type_scat_dispersion_imag
_atom_type_scat_source
C C 0.0033 0.0016 'International Tables Vol C Tables 4.2.6.8 and 6.1.1.4'
H H 0.0000 0.0000 'International Tables Vol C Tables 4.2.6.8 and 6.1.1.4'
N N 0.0061 0.0033 'International Tables Vol C Tables 4.2.6.8 and 6.1.1.4'
O O 0.0106 0.0060 'International Tables Vol C Tables 4.2.6.8 and 6.1.1.4'
Cu Cu 0.3201 1.2651 'International Tables Vol C Tables 4.2.6.8 and 6.1.1.4'
Mn Mn 0.3368 0.7283 'International Tables Vol C Tables 4.2.6.8 and 6.1.1.4'
Cl Cl 0.1484 0.1585 'International Tables Vol C Tables 4.2.6.8 and 6.1.1.4'

loop_
_geom_angle_atom_site_label_1
_geom_angle_atom_site_label_2
_geom_angle_atom_site_label_3
_geom_angle
O11 Cu1 N23 170.8(5)
O11 Cu1 O31 81.5(4)
N23 Cu1 O31 92.9(5)
O11 Cu1 N19 90.2(6)
N23 Cu1 N19 96.6(6)
O31 Cu1 N19 166.1(5)
O41 Cu2 O61 81.6(4)
O41 Cu2 N53 174.3(6)
O61 Cu2 N53 92.9(6)
O41 Cu2 N49 88.9(5)
O61 Cu2 N49 169.8(4)
N53 Cu2 N49 96.6(6)
O41 Cu2 Mn3 42.3(3)
O61 Cu2 Mn3 45.5(3)
N53 Cu2 Mn3 133.5(4)
N49 Cu2 Mn3 124.3(3)
O11 Mn3 O41 143.9(4)
O11 Mn3 O1 104.1(4)
O41 Mn3 O1 95.5(4)
O11 Mn3 N2 102.5(5)
O41 Mn3 N2 106.4(5)
O1 Mn3 N2 93.4(6)
O11 Mn3 O61 85.9(4)
O41 Mn3 O61 69.4(4)
O1 Mn3 O61 163.4(5)
N2 Mn3 O61 97.4(6)
O11 Mn3 O31 68.9(4)
O41 Mn3 O31 80.2(4)
O1 Mn3 O31 93.0(5)
N2 Mn3 O31 170.4(5)
O61 Mn3 O31 78.1(4)
O11 Mn3 Cu2 109.3(3)
O41 Mn3 Cu2 36.7(3)
O1 Mn3 Cu2 125.9(3)
N2 Mn3 Cu2 118.5(5)
O61 Mn3 Cu2 37.5(3)
O31 Mn3 Cu2 62.7(3)
O11 C12 C17 123.8(17)
O11 C12 C13 120.5(15)
C17 C12 C13 115.4(16)
C14 C13 C12 123.2(17)
C14 C13 H13 118.4
C12 C13 H13 118.4
C15 C14 C13 121(2)
C15 C14 H14 119.6
C13 C14 H14 119.6
C14 C15 C16 117.8(18)
C14 C15 H15 121.1
C16 C15 H15 121.1
C17 C16 C15 121.8(17)
C17 C16 H16 119.1
C15 C16 H16 119.1
C16 C17 C12 121.0(17)
C16 C17 C18 118.6(16)
C12 C17 C18 120.3(17)
N19 C18 C17 122.5(16)
N19 C18 C181 121(2)
C17 C18 C181 117(2)
N19 C20 C21 115.1(16)
N19 C20 H20A 108.5
C21 C20 H20A 108.5
N19 C20 H20B 108.5
C21 C20 H20B 108.5
H20A C20 H20B 107.5
C20 C21 C22 110.6(15)
C20 C21 H21A 109.5
C22 C21 H21A 109.5
C20 C21 H21B 109.5
C22 C21 H21B 109.5
H21A C21 H21B 108.1
N23 C22 C21 110.8(16)
N23 C22 H22A 109.5
C21 C22 H22A 109.5
N23 C22 H22B 109.5
C21 C22 H22B 109.5
H22A C22 H22B 108.1
N23 C24 C25 130.4(17)
N23 C24 H24 114.8
C25 C24 H24 114.8
C24 C25 C30 124.6(14)
C24 C25 C26 118.8(15)
C30 C25 C26 116.2(14)
C27 C26 C25 120.9(15)
C27 C26 H26 119.5
C25 C26 H26 119.5
C28 C27 C26 119.8(14)
C28 C27 H27 120.1
C26 C27 H27 120.1
C27 C28 C29 120.8(15)
C27 C28 H28 119.6
C29 C28 H28 119.6
C28 C29 C30 120.0(16)
C28 C29 H29 120.0
C30 C29 H29 120.0
O31 C30 C25 121.7(14)
O31 C30 C29 116.2(14)
C25 C30 C29 122.1(14)
C43 C42 O41 118.8(13)
C43 C42 C47 121.2(14)
O41 C42 C47 120.0(14)
C42 C43 C44 120.9(17)
C42 C43 H43 119.5
C44 C43 H43 119.5
C45 C44 C43 117.8(19)
C45 C44 H44 121.1
C43 C44 H44 121.1
C46 C45 C44 122.2(18)
C46 C45 H45 118.9
C44 C45 H45 118.9
C45 C46 C47 120.6(16)
C45 C46 H46 119.7
C47 C46 H46 119.7
C46 C47 C42 116.8(16)
C46 C47 C48 122.4(15)
C42 C47 C48 120.8(14)
N49 C48 C47 124.0(15)
N49 C48 C481 122.0(16)
C47 C48 C481 113.8(14)
C51 C50 N49 116.8(14)
C51 C50 H50A 108.1
N49 C50 H50A 108.1
C51 C50 H50B 108.1
N49 C50 H50B 108.1
H50A C50 H50B 107.3
C50 C51 C52 112.1(13)
C50 C51 H51A 109.2
C52 C51 H51A 109.2
C50 C51 H51B 109.2
C52 C51 H51B 109.2
H51A C51 H51B 107.9
N53 C52 C51 107.8(12)
N53 C52 H52A 110.1
C51 C52 H52A 110.1
N53 C52 H52B 110.1
C51 C52 H52B 110.1
H52A C52 H52B 108.5
N53 C54 C55 127.6(17)
N53 C54 H54 116.2
C55 C54 H54 116.2
C60 C55 C54 124.0(15)
C60 C55 C56 116.6(17)
C54 C55 C56 119.3(16)
C57 C56 C55 122.5(17)
C57 C56 H56 118.7
C55 C56 H56 118.7
C58 C57 C56 118.5(16)
C58 C57 H57 120.8
C56 C57 H57 120.8
C57 C58 C59 123.6(18)
C57 C58 H58 118.2
C59 C58 H58 118.2
C58 C59 C60 119.6(15)
C58 C59 H59 120.2
C60 C59 H59 120.2
O61 C60 C59 120.6(14)
O61 C60 C55 120.2(15)
C59 C60 C55 119.2(13)
C18 C181 H18A 109.5
C18 C181 H18B 109.5
H18A C181 H18B 109.5
C18 C181 H18C 109.5
H18A C181 H18C 109.5
H18B C181 H18C 109.5
C48 C481 H48A 109.5
C48 C481 H48B 109.5
H48A C481 H48B 109.5
C48 C481 H48C 109.5
H48A C481 H48C 109.5
H48B C481 H48C 109.5
N3 N2 Mn3 135.5(15)
N2 N3 N4 176.9(18)
C18 N19 C20 116.3(17)
C18 N19 Cu1 122.7(14)
C20 N19 Cu1 120.7(14)
C24 N23 C22 122.4(16)
C24 N23 Cu1 122.4(12)
C22 N23 Cu1 115.1(12)
C48 N49 C50 121.6(14)
C48 N49 Cu2 121.7(12)
C50 N49 Cu2 116.4(10)
C54 N53 C52 117.1(16)
C54 N53 Cu2 124.5(14)
C52 N53 Cu2 118.3(11)
C12 O11 Cu1 119.8(11)
C12 O11 Mn3 134.7(12)
Cu1 O11 Mn3 104.8(5)
C30 O31 Cu1 125.1(10)
C30 O31 Mn3 139.4(10)
Cu1 O31 Mn3 95.4(4)
C42 O41 Cu2 115.3(9)
C42 O41 Mn3 137.1(10)
Cu2 O41 Mn3 101.0(5)
C60 O61 Cu2 129.6(10)
C60 O61 Mn3 132.2(10)
Cu2 O61 Mn3 97.0(4)
O73 Cl7 O72 106.9(13)
O73 Cl7 O74 107.1(17)
O72 Cl7 O74 112.6(16)
O73 Cl7 O71 105.1(10)
O72 Cl7 O71 107.0(11)
O74 Cl7 O71 116.9(14)

loop_
_geom_bond_atom_site_label_1
_geom_bond_atom_site_label_2
_geom_bond_distance
Cu1 O11 1.921(13)
Cu1 N23 1.945(15)
Cu1 O31 1.971(11)
Cu1 N19 1.984(16)
Cu2 O41 1.905(11)
Cu2 O61 1.919(12)
Cu2 N53 1.921(16)
Cu2 N49 2.038(13)
Cu2 Mn3 3.128(3)
Mn3 O11 2.128(10)
Mn3 O41 2.143(10)
Mn3 O1 2.173(11)
Mn3 N2 2.176(13)
Mn3 O61 2.247(10)
Mn3 O31 2.352(11)
C12 O11 1.29(2)
C12 C17 1.42(2)
C12 C13 1.42(3)
C13 C14 1.40(3)
C13 H13 0.9300
C14 C15 1.35(3)
C14 H14 0.9300
C15 C16 1.44(3)
C15 H15 0.9300
C16 C17 1.38(2)
C16 H16 0.9300
C17 C18 1.46(3)
C18 N19 1.30(3)
C18 C181 1.55(3)
C20 N19 1.46(3)
C20 C21 1.50(3)
C20 H20A 0.9700
C20 H20B 0.9700
C21 C22 1.55(3)
C21 H21A 0.9700
C21 H21B 0.9700
C22 N23 1.45(2)
C22 H22A 0.9700
C22 H22B 0.9700
C24 N23 1.25(2)
C24 C25 1.38(2)
C24 H24 0.9300
C25 C30 1.39(2)
C25 C26 1.44(2)
C26 C27 1.41(2)
C26 H26 0.9300
C27 C28 1.36(2)
C27 H27 0.9300
C28 C29 1.39(2)
C28 H28 0.9300
C29 C30 1.39(2)
C29 H29 0.9300
C30 O31 1.351(19)
C42 C43 1.36(2)
C42 O41 1.359(17)
C42 C47 1.43(2)
C43 C44 1.42(2)
C43 H43 0.9300
C44 C45 1.38(3)
C44 H44 0.9300
C45 C46 1.36(3)
C45 H45 0.9300
C46 C47 1.42(2)
C46 H46 0.9300
C47 C48 1.46(2)
C48 N49 1.21(2)
C48 C481 1.54(2)
C50 C51 1.46(3)
C50 N49 1.47(2)
C50 H50A 0.9700
C50 H50B 0.9700
C51 C52 1.53(2)
C51 H51A 0.9700
C51 H51B 0.9700
C52 N53 1.46(2)
C52 H52A 0.9700
C52 H52B 0.9700
C54 N53 1.29(2)
C54 C55 1.43(2)
C54 H54 0.9300
C55 C60 1.42(2)
C55 C56 1.44(2)
C56 C57 1.35(3)
C56 H56 0.9300
C57 C58 1.33(3)
C57 H57 0.9300
C58 C59 1.38(2)
C58 H58 0.9300
C59 C60 1.39(2)
C59 H59 0.9300
C60 O61 1.334(17)
C181 H18A 0.9600
C181 H18B 0.9600
C181 H18C 0.9600
C481 H48A 0.9600
C481 H48B 0.9600
C481 H48C 0.9600
N2 N3 1.181(19)
N3 N4 1.21(2)
O71 Cl7 1.415(16)
O72 Cl7 1.393(18)
O73 Cl7 1.485(19)
O74 Cl7 1.30(2)
